data_7151223
loop_
_publ_author_name
'Adams, Harry'
'Jones, Simon'
'Ojea-Jimenez, Isaac'

_publ_section_title
;
 Highly diastereoselective Diels-Alder cycloadditions of
 9R-(1-methoxyethyl)anthracene with p-benzoquinone.
;
_journal_issue 11
_journal_name_full 'Organic &amp; biomolecular chemistry'
_journal_page_first 2296
_journal_page_last 2303
_journal_paper_doi 10.1039/b603819k
_journal_volume 4
_journal_year 2006
_chemical_formula_sum 'C23 H20 O3'
_chemical_formula_weight 344.39
_chemical_name_systematic
;
?
;
_space_group_IT_number 15
_symmetry_cell_setting monoclinic
_symmetry_space_group_name_Hall '-C 2yc'
_symmetry_space_group_name_H-M 'C 1 2/c 1'
_atom_sites_solution_hydrogens geom
_atom_sites_solution_primary direct
_atom_sites_solution_secondary difmap
_audit_creation_method SHELXL-97
_cell_angle_alpha 90.00
_cell_angle_beta 104.388(8)
_cell_angle_gamma 90.00
_cell_formula_units_Z 8
_cell_length_a 16.221(8)
_cell_length_b 7.386(4)
_cell_length_c 28.003(13)
_cell_measurement_reflns_used 3860
_cell_measurement_temperature 150(2)
_cell_measurement_theta_max 54.647
_cell_measurement_theta_min 5.185
_cell_volume 3250(3)
_computing_cell_refinement 'Bruker XSCANS'
_computing_data_collection 'Bruker XSCANS'
_computing_data_reduction 'Bruker SHELXTL'
_computing_molecular_graphics 'Bruker SHELXTL'
_computing_publication_material 'Bruker SHELXTL'
_computing_structure_refinement 'SHELXL-97 (Sheldrick, 1997)'
_computing_structure_solution 'SHELXS-97 (Sheldrick, 1990)'
_diffrn_ambient_temperature 150(2)
_diffrn_detector_area_resol_mean 100
_diffrn_measured_fraction_theta_full 0.982
_diffrn_measured_fraction_theta_max 0.982
_diffrn_measurement_device_type 'Bruker Smart 1000'
_diffrn_measurement_method '\w scans'
_diffrn_radiation_monochromator graphite
_diffrn_radiation_source 'fine-focus sealed tube'
_diffrn_radiation_type MoK\a
_diffrn_radiation_wavelength 0.71073
_diffrn_reflns_av_R_equivalents 0.0704
_diffrn_reflns_av_sigmaI/netI 0.0641
_diffrn_reflns_limit_h_max 20
_diffrn_reflns_limit_h_min -21
_diffrn_reflns_limit_k_max 9
_diffrn_reflns_limit_k_min -9
_diffrn_reflns_limit_l_max 36
_diffrn_reflns_limit_l_min -36
_diffrn_reflns_number 17536
_diffrn_reflns_theta_full 27.65
_diffrn_reflns_theta_max 27.65
_diffrn_reflns_theta_min 1.50
_diffrn_standards_interval_count 0
_diffrn_standards_interval_time 0
_exptl_absorpt_coefficient_mu 0.092
_exptl_absorpt_correction_T_max 0.9854
_exptl_absorpt_correction_T_min 0.9597
_exptl_absorpt_correction_type multi-scan
_exptl_absorpt_process_details SADABS
_exptl_crystal_colour COLOURLESS
_exptl_crystal_density_diffrn 1.408
_exptl_crystal_density_method 'not measured'
_exptl_crystal_description BLOCK
_exptl_crystal_F_000 1456
_exptl_crystal_size_max 0.45
_exptl_crystal_size_mid 0.32
_exptl_crystal_size_min 0.16
_refine_diff_density_max 0.383
_refine_diff_density_min -0.329
_refine_diff_density_rms 0.063
_refine_ls_extinction_method none
_refine_ls_goodness_of_fit_ref 1.025
_refine_ls_hydrogen_treatment constr
_refine_ls_matrix_type full
_refine_ls_number_parameters 237
_refine_ls_number_reflns 3733
_refine_ls_number_restraints 0
_refine_ls_restrained_S_all 1.025
_refine_ls_R_factor_all 0.0958
_refine_ls_R_factor_gt 0.0521
_refine_ls_shift/su_max 0.000
_refine_ls_shift/su_mean 0.000
_refine_ls_structure_factor_coef Fsqd
_refine_ls_weighting_details 'calc w=1/[\s^2^(Fo^2^)+(0.0752P)^2^+2.2345P] where P=(Fo^2^+2Fc^2^)/3'
_refine_ls_weighting_scheme calc
_refine_ls_wR_factor_gt 0.1266
_refine_ls_wR_factor_ref 0.1513
_reflns_number_gt 2407
_reflns_number_total 3733
_reflns_threshold_expression >2sigma(I)
_cod_data_source_file b603819k.txt
_cod_data_source_block osj10m
_cod_depositor_comments
;
The following automatic conversions were performed:
'_symmetry_cell_setting' value 'Monoclinic' changed to 'monoclinic'
according to '/home/saulius/struct/CIF-dictionaries/cif_core.dic'
dictionary named 'cif_core.dic' version 2.4.1 from
2010-06-29.

'_exptl_absorpt_correction_type' value 'MULTI-SCAN' changed
to 'multi-scan' according to
'/home/saulius/struct/CIF-dictionaries/cif_core.dic' dictionary named
'cif_core.dic' version 2.4.1 from 2010-06-29.

Automatic conversion script
Id: cif_fix_enum 1527 2010-12-29 10:47:43Z saulius 
;
_cod_original_sg_symbol_H-M C2/c
_cod_database_code 7151223

loop_
_symmetry_equiv_pos_as_xyz
'x, y, z'
'-x, y, -z+1/2'
'x+1/2, y+1/2, z'
'-x+1/2, y+1/2, -z+1/2'
'-x, -y, -z'
'x, -y, z-1/2'
'-x+1/2, -y+1/2, -z'
'x+1/2, -y+1/2, z-1/2'

loop_
_atom_site_label
_atom_site_type_symbol
_atom_site_fract_x
_atom_site_fract_y
_atom_site_fract_z
_atom_site_U_iso_or_equiv
_atom_site_adp_type
_atom_site_occupancy
_atom_site_symmetry_multiplicity
_atom_site_calc_flag
_atom_site_refinement_flags
_atom_site_disorder_assembly
_atom_site_disorder_group
O1 O 0.29548(10) 0.0045(2) 0.42404(6) 0.0319(4) Uani 1 1 d . . .
O2 O -0.01242(10) 0.0262(2) 0.30089(6) 0.0308(4) Uani 1 1 d . . .
O3 O 0.31400(9) 0.56548(19) 0.43490(5) 0.0210(4) Uani 1 1 d . . .
C1 C 0.15162(13) 0.3974(3) 0.44999(8) 0.0181(5) Uani 1 1 d . . .
H1 H 0.2041 0.4045 0.4743 0.022 Uiso 1 1 calc R . .
C2 C 0.07499(14) 0.4006(3) 0.46381(8) 0.0222(5) Uani 1 1 d . . .
H2 H 0.0753 0.4098 0.4977 0.027 Uiso 1 1 calc R . .
C3 C -0.00142(14) 0.3906(3) 0.42879(9) 0.0240(5) Uani 1 1 d . . .
H3 H -0.0534 0.3915 0.4387 0.029 Uiso 1 1 calc R . .
C4 C -0.00267(14) 0.3792(3) 0.37919(9) 0.0206(5) Uani 1 1 d . . .
H4 H -0.0553 0.3742 0.3550 0.025 Uiso 1 1 calc R . .
C5 C 0.11976(14) 0.6044(3) 0.26160(8) 0.0186(5) Uani 1 1 d . . .
H5 H 0.0659 0.5967 0.2385 0.022 Uiso 1 1 calc R . .
C6 C 0.17873(14) 0.7341(3) 0.25568(8) 0.0220(5) Uani 1 1 d . . .
H6 H 0.1656 0.8153 0.2285 0.026 Uiso 1 1 calc R . .
C7 C 0.25621(14) 0.7433(3) 0.28951(8) 0.0217(5) Uani 1 1 d . . .
H7 H 0.2966 0.8313 0.2853 0.026 Uiso 1 1 calc R . .
C8 C 0.27689(13) 0.6270(3) 0.32976(8) 0.0184(5) Uani 1 1 d . . .
H8 H 0.3305 0.6366 0.3529 0.022 Uiso 1 1 calc R . .
C9 C 0.22836(12) 0.3609(3) 0.37885(8) 0.0151(4) Uani 1 1 d . . .
C10 C 0.08162(13) 0.3455(3) 0.31352(8) 0.0163(4) Uani 1 1 d . . .
H10 H 0.0248 0.3466 0.2892 0.020 Uiso 1 1 calc R . .
C11 C 0.15103(12) 0.3839(3) 0.40048(8) 0.0149(4) Uani 1 1 d . . .
C12 C 0.07350(13) 0.3751(3) 0.36521(8) 0.0158(4) Uani 1 1 d . . .
C13 C 0.14012(13) 0.4863(3) 0.30151(7) 0.0156(4) Uani 1 1 d . . .
C14 C 0.21834(12) 0.4960(3) 0.33593(7) 0.0148(4) Uani 1 1 d . . .
C15 C 0.21419(13) 0.1648(3) 0.35375(8) 0.0166(4) Uani 1 1 d . . .
H15 H 0.2583 0.1510 0.3346 0.020 Uiso 1 1 calc R . .
C16 C 0.12571(13) 0.1578(3) 0.31534(8) 0.0171(4) Uani 1 1 d . . .
H16 H 0.1364 0.1353 0.2822 0.021 Uiso 1 1 calc R . .
C17 C 0.22971(13) 0.0129(3) 0.39185(8) 0.0192(5) Uani 1 1 d . . .
C18 C 0.06185(13) 0.0162(3) 0.32329(8) 0.0190(5) Uani 1 1 d . . .
C19 C 0.16636(14) -0.1307(3) 0.38985(9) 0.0222(5) Uani 1 1 d . . .
H19 H 0.1807 -0.2290 0.4123 0.027 Uiso 1 1 calc R . .
C20 C 0.09047(14) -0.1306(3) 0.35851(9) 0.0226(5) Uani 1 1 d . . .
H20 H 0.0532 -0.2294 0.3589 0.027 Uiso 1 1 calc R . .
C21 C 0.31328(13) 0.3817(3) 0.41820(8) 0.0187(5) Uani 1 1 d . . .
H21 H 0.3114 0.3005 0.4465 0.022 Uiso 1 1 calc R . .
C22 C 0.39315(14) 0.3360(3) 0.40136(9) 0.0251(5) Uani 1 1 d . . .
H22A H 0.3921 0.4005 0.3706 0.038 Uiso 1 1 calc R . .
H22B H 0.3952 0.2053 0.3958 0.038 Uiso 1 1 calc R . .
H22C H 0.4435 0.3727 0.4268 0.038 Uiso 1 1 calc R . .
C23 C 0.36526(16) 0.5916(3) 0.48340(9) 0.0288(5) Uani 1 1 d . . .
H23A H 0.3493 0.5033 0.5056 0.043 Uiso 1 1 calc R . .
H23B H 0.3566 0.7144 0.4945 0.043 Uiso 1 1 calc R . .
H23C H 0.4253 0.5752 0.4836 0.043 Uiso 1 1 calc R . .

loop_
_atom_site_aniso_label
_atom_site_aniso_U_11
_atom_site_aniso_U_22
_atom_site_aniso_U_33
_atom_site_aniso_U_23
_atom_site_aniso_U_13
_atom_site_aniso_U_12
O1 0.0304(9) 0.0194(8) 0.0370(10) 0.0058(7) -0.0084(8) -0.0007(7)
O2 0.0232(9) 0.0251(9) 0.0392(10) 0.0036(7) -0.0011(8) -0.0062(7)
O3 0.0232(8) 0.0137(7) 0.0239(8) -0.0018(6) 0.0014(6) -0.0013(6)
C1 0.0214(11) 0.0151(10) 0.0170(11) 0.0008(8) 0.0031(9) 0.0008(8)
C2 0.0270(12) 0.0209(11) 0.0210(12) -0.0001(9) 0.0104(10) 0.0030(9)
C3 0.0216(11) 0.0234(11) 0.0322(13) 0.0014(10) 0.0163(10) 0.0041(9)
C4 0.0158(10) 0.0168(10) 0.0293(12) 0.0020(9) 0.0056(9) 0.0004(8)
C5 0.0213(11) 0.0179(10) 0.0166(11) 0.0008(8) 0.0050(8) 0.0041(8)
C6 0.0301(13) 0.0182(11) 0.0207(11) 0.0036(9) 0.0123(10) 0.0035(9)
C7 0.0257(12) 0.0161(10) 0.0270(12) 0.0008(9) 0.0139(10) -0.0033(9)
C8 0.0154(10) 0.0173(10) 0.0234(11) 0.0001(9) 0.0066(9) 0.0008(8)
C9 0.0142(10) 0.0111(9) 0.0198(11) -0.0005(8) 0.0035(8) 0.0000(7)
C10 0.0160(10) 0.0148(10) 0.0164(11) 0.0019(8) 0.0010(8) -0.0004(8)
C11 0.0152(10) 0.0099(9) 0.0201(11) 0.0010(8) 0.0052(8) 0.0006(7)
C12 0.0182(11) 0.0095(9) 0.0201(11) 0.0011(8) 0.0053(8) 0.0019(8)
C13 0.0177(10) 0.0120(9) 0.0192(11) -0.0020(8) 0.0085(8) 0.0011(8)
C14 0.0172(10) 0.0110(9) 0.0183(11) -0.0006(8) 0.0080(8) 0.0027(8)
C15 0.0165(10) 0.0127(10) 0.0213(11) -0.0016(8) 0.0059(9) 0.0009(8)
C16 0.0196(11) 0.0148(10) 0.0171(11) -0.0005(8) 0.0048(9) -0.0003(8)
C17 0.0211(11) 0.0142(10) 0.0228(12) -0.0010(8) 0.0063(9) 0.0047(8)
C18 0.0202(11) 0.0155(10) 0.0210(11) -0.0040(8) 0.0047(9) -0.0024(8)
C19 0.0279(12) 0.0139(10) 0.0272(12) 0.0030(9) 0.0115(10) 0.0021(9)
C20 0.0227(12) 0.0146(10) 0.0328(13) -0.0004(9) 0.0111(10) -0.0034(8)
C21 0.0182(11) 0.0135(10) 0.0228(12) -0.0009(8) 0.0023(9) 0.0003(8)
C22 0.0159(11) 0.0224(11) 0.0364(14) 0.0014(10) 0.0052(10) 0.0012(9)
C23 0.0326(13) 0.0263(12) 0.0234(13) -0.0030(10) -0.0007(10) -0.0066(10)

loop_
_atom_type_symbol
_atom_type_description
_atom_type_scat_dispersion_real
_atom_type_scat_dispersion_imag
_atom_type_scat_source
C C 0.0033 0.0016 'International Tables Vol C Tables 4.2.6.8 and 6.1.1.4'
H H 0.0000 0.0000 'International Tables Vol C Tables 4.2.6.8 and 6.1.1.4'
O O 0.0106 0.0060 'International Tables Vol C Tables 4.2.6.8 and 6.1.1.4'

loop_
_geom_angle_atom_site_label_1
_geom_angle_atom_site_label_2
_geom_angle_atom_site_label_3
_geom_angle
_geom_angle_site_symmetry_1
_geom_angle_site_symmetry_3
_geom_angle_publ_flag
C23 O3 C21 113.34(16) . . ?
C11 C1 C2 119.6(2) . . ?
C11 C1 H1 120.2 . . ?
C2 C1 H1 120.2 . . ?
C3 C2 C1 120.6(2) . . ?
C3 C2 H2 119.7 . . ?
C1 C2 H2 119.7 . . ?
C2 C3 C4 120.2(2) . . ?
C2 C3 H3 119.9 . . ?
C4 C3 H3 119.9 . . ?
C12 C4 C3 119.5(2) . . ?
C12 C4 H4 120.3 . . ?
C3 C4 H4 120.3 . . ?
C13 C5 C6 119.6(2) . . ?
C13 C5 H5 120.2 . . ?
C6 C5 H5 120.2 . . ?
C7 C6 C5 119.3(2) . . ?
C7 C6 H6 120.3 . . ?
C5 C6 H6 120.3 . . ?
C6 C7 C8 121.5(2) . . ?
C6 C7 H7 119.2 . . ?
C8 C7 H7 119.2 . . ?
C7 C8 C14 119.6(2) . . ?
C7 C8 H8 120.2 . . ?
C14 C8 H8 120.2 . . ?
C11 C9 C14 107.40(16) . . ?
C11 C9 C21 112.34(17) . . ?
C14 C9 C21 113.30(17) . . ?
C11 C9 C15 103.38(15) . . ?
C14 C9 C15 105.54(16) . . ?
C21 C9 C15 114.10(16) . . ?
C13 C10 C12 109.06(16) . . ?
C13 C10 C16 108.29(16) . . ?
C12 C10 C16 104.37(16) . . ?
C13 C10 H10 111.6 . . ?
C12 C10 H10 111.6 . . ?
C16 C10 H10 111.6 . . ?
C1 C11 C12 119.47(19) . . ?
C1 C11 C9 126.87(18) . . ?
C12 C11 C9 113.45(18) . . ?
C4 C12 C11 120.6(2) . . ?
C4 C12 C10 124.98(19) . . ?
C11 C12 C10 114.19(18) . . ?
C5 C13 C14 121.17(19) . . ?
C5 C13 C10 125.26(18) . . ?
C14 C13 C10 113.51(17) . . ?
C13 C14 C8 118.77(19) . . ?
C13 C14 C9 114.11(17) . . ?
C8 C14 C9 127.06(18) . . ?
C17 C15 C16 114.82(17) . . ?
C17 C15 C9 112.19(17) . . ?
C16 C15 C9 109.78(16) . . ?
C17 C15 H15 106.5 . . ?
C16 C15 H15 106.5 . . ?
C9 C15 H15 106.5 . . ?
C18 C16 C10 106.99(17) . . ?
C18 C16 C15 117.50(17) . . ?
C10 C16 C15 109.18(16) . . ?
C18 C16 H16 107.6 . . ?
C10 C16 H16 107.6 . . ?
C15 C16 H16 107.6 . . ?
O1 C17 C19 117.93(19) . . ?
O1 C17 C15 121.22(19) . . ?
C19 C17 C15 120.83(18) . . ?
O2 C18 C20 120.12(19) . . ?
O2 C18 C16 120.32(19) . . ?
C20 C18 C16 119.55(18) . . ?
C20 C19 C17 123.5(2) . . ?
C20 C19 H19 118.3 . . ?
C17 C19 H19 118.3 . . ?
C19 C20 C18 122.39(19) . . ?
C19 C20 H20 118.8 . . ?
C18 C20 H20 118.8 . . ?
O3 C21 C22 111.85(17) . . ?
O3 C21 C9 105.08(16) . . ?
C22 C21 C9 115.74(18) . . ?
O3 C21 H21 108.0 . . ?
C22 C21 H21 108.0 . . ?
C9 C21 H21 108.0 . . ?
C21 C22 H22A 109.5 . . ?
C21 C22 H22B 109.5 . . ?
H22A C22 H22B 109.5 . . ?
C21 C22 H22C 109.5 . . ?
H22A C22 H22C 109.5 . . ?
H22B C22 H22C 109.5 . . ?
O3 C23 H23A 109.5 . . ?
O3 C23 H23B 109.5 . . ?
H23A C23 H23B 109.5 . . ?
O3 C23 H23C 109.5 . . ?
H23A C23 H23C 109.5 . . ?
H23B C23 H23C 109.5 . . ?

loop_
_geom_bond_atom_site_label_1
_geom_bond_atom_site_label_2
_geom_bond_distance
_geom_bond_site_symmetry_2
_geom_bond_publ_flag
O1 C17 1.215(3) . ?
O2 C18 1.214(3) . ?
O3 C23 1.418(3) . ?
O3 C21 1.435(3) . ?
C1 C11 1.388(3) . ?
C1 C2 1.391(3) . ?
C1 H1 0.9500 . ?
C2 C3 1.378(3) . ?
C2 H2 0.9500 . ?
C3 C4 1.387(3) . ?
C3 H3 0.9500 . ?
C4 C12 1.386(3) . ?
C4 H4 0.9500 . ?
C5 C13 1.391(3) . ?
C5 C6 1.392(3) . ?
C5 H5 0.9500 . ?
C6 C7 1.375(3) . ?
C6 H6 0.9500 . ?
C7 C8 1.390(3) . ?
C7 H7 0.9500 . ?
C8 C14 1.396(3) . ?
C8 H8 0.9500 . ?
C9 C11 1.532(3) . ?
C9 C14 1.539(3) . ?
C9 C21 1.543(3) . ?
C9 C15 1.602(3) . ?
C10 C13 1.501(3) . ?
C10 C12 1.502(3) . ?
C10 C16 1.555(3) . ?
C10 H10 1.0000 . ?
C11 C12 1.394(3) . ?
C13 C14 1.392(3) . ?
C15 C17 1.525(3) . ?
C15 C16 1.566(3) . ?
C15 H15 1.0000 . ?
C16 C18 1.527(3) . ?
C16 H16 1.0000 . ?
C17 C19 1.468(3) . ?
C18 C20 1.462(3) . ?
C19 C20 1.322(3) . ?
C19 H19 0.9500 . ?
C20 H20 0.9500 . ?
C21 C22 1.522(3) . ?
C21 H21 1.0000 . ?
C22 H22A 0.9800 . ?
C22 H22B 0.9800 . ?
C22 H22C 0.9800 . ?
C23 H23A 0.9800 . ?
C23 H23B 0.9800 . ?
C23 H23C 0.9800 . ?

loop_
_geom_torsion_atom_site_label_1
_geom_torsion_atom_site_label_2
_geom_torsion_atom_site_label_3
_geom_torsion_atom_site_label_4
_geom_torsion
_geom_torsion_site_symmetry_1
_geom_torsion_site_symmetry_2
_geom_torsion_site_symmetry_3
_geom_torsion_site_symmetry_4
_geom_torsion_publ_flag
C11 C1 C2 C3 0.0(3) . . . . ?
C1 C2 C3 C4 -0.7(3) . . . . ?
C2 C3 C4 C12 1.0(3) . . . . ?
C13 C5 C6 C7 -0.1(3) . . . . ?
C5 C6 C7 C8 -0.5(3) . . . . ?
C6 C7 C8 C14 0.7(3) . . . . ?
C2 C1 C11 C12 0.5(3) . . . . ?
C2 C1 C11 C9 -173.91(19) . . . . ?
C14 C9 C11 C1 -133.7(2) . . . . ?
C21 C9 C11 C1 -8.5(3) . . . . ?
C15 C9 C11 C1 115.0(2) . . . . ?
C14 C9 C11 C12 51.6(2) . . . . ?
C21 C9 C11 C12 176.85(16) . . . . ?
C15 C9 C11 C12 -59.7(2) . . . . ?
C3 C4 C12 C11 -0.5(3) . . . . ?
C3 C4 C12 C10 173.91(19) . . . . ?
C1 C11 C12 C4 -0.2(3) . . . . ?
C9 C11 C12 C4 174.92(18) . . . . ?
C1 C11 C12 C10 -175.23(18) . . . . ?
C9 C11 C12 C10 -0.1(2) . . . . ?
C13 C10 C12 C4 132.0(2) . . . . ?
C16 C10 C12 C4 -112.4(2) . . . . ?
C13 C10 C12 C11 -53.2(2) . . . . ?
C16 C10 C12 C11 62.3(2) . . . . ?
C6 C5 C13 C14 0.5(3) . . . . ?
C6 C5 C13 C10 177.40(19) . . . . ?
C12 C10 C13 C5 -124.2(2) . . . . ?
C16 C10 C13 C5 122.8(2) . . . . ?
C12 C10 C13 C14 52.9(2) . . . . ?
C16 C10 C13 C14 -60.1(2) . . . . ?
C5 C13 C14 C8 -0.2(3) . . . . ?
C10 C13 C14 C8 -177.48(17) . . . . ?
C5 C13 C14 C9 177.32(18) . . . . ?
C10 C13 C14 C9 0.0(2) . . . . ?
C7 C8 C14 C13 -0.4(3) . . . . ?
C7 C8 C14 C9 -177.54(19) . . . . ?
C11 C9 C14 C13 -51.9(2) . . . . ?
C21 C9 C14 C13 -176.53(17) . . . . ?
C15 C9 C14 C13 57.9(2) . . . . ?
C11 C9 C14 C8 125.4(2) . . . . ?
C21 C9 C14 C8 0.7(3) . . . . ?
C15 C9 C14 C8 -124.8(2) . . . . ?
C11 C9 C15 C17 -72.3(2) . . . . ?
C14 C9 C15 C17 175.02(16) . . . . ?
C21 C9 C15 C17 50.0(2) . . . . ?
C11 C9 C15 C16 56.6(2) . . . . ?
C14 C9 C15 C16 -56.0(2) . . . . ?
C21 C9 C15 C16 178.92(17) . . . . ?
C13 C10 C16 C18 -175.33(16) . . . . ?
C12 C10 C16 C18 68.58(19) . . . . ?
C13 C10 C16 C15 56.5(2) . . . . ?
C12 C10 C16 C15 -59.6(2) . . . . ?
C17 C15 C16 C18 6.6(3) . . . . ?
C9 C15 C16 C18 -120.83(19) . . . . ?
C17 C15 C16 C10 128.65(19) . . . . ?
C9 C15 C16 C10 1.2(2) . . . . ?
C16 C15 C17 O1 -179.04(19) . . . . ?
C9 C15 C17 O1 -52.8(3) . . . . ?
C16 C15 C17 C19 2.7(3) . . . . ?
C9 C15 C17 C19 128.9(2) . . . . ?
C10 C16 C18 O2 42.6(3) . . . . ?
C15 C16 C18 O2 165.70(19) . . . . ?
C10 C16 C18 C20 -136.73(19) . . . . ?
C15 C16 C18 C20 -13.6(3) . . . . ?
O1 C17 C19 C20 175.7(2) . . . . ?
C15 C17 C19 C20 -5.9(3) . . . . ?
C17 C19 C20 C18 -1.3(3) . . . . ?
O2 C18 C20 C19 -168.0(2) . . . . ?
C16 C18 C20 C19 11.3(3) . . . . ?
C23 O3 C21 C22 -79.0(2) . . . . ?
C23 O3 C21 C9 154.64(18) . . . . ?
C11 C9 C21 O3 -64.0(2) . . . . ?
C14 C9 C21 O3 57.9(2) . . . . ?
C15 C9 C21 O3 178.74(16) . . . . ?
C11 C9 C21 C22 172.10(17) . . . . ?
C14 C9 C21 C22 -66.0(2) . . . . ?
C15 C9 C21 C22 54.8(2) . . . . ?
